data_7714748
loop_
_publ_author_name
'Sahu, Priyanka'
'Jana, Narayan Ch'
'Barik, Sahadev'
'Kisan, Hemanta K.'
'Changotra, Avtar'
'Isab, Anvarhusein A.'
'Dinda, Joydev'

_publ_section_title
;
 Unexpected structural preference with metallophilic Ag-Au contacts in
 silver(I)-N-heterocyclic carbene cluster; experimental and theoretical
 approach.
;
_journal_issue 3
_journal_name_full 'Dalton transactions (Cambridge, England : 2003)'
_journal_page_first 1099
_journal_page_last 1104
_journal_paper_doi 10.1039/d3dt02551a
_journal_volume 53
_journal_year 2024
_chemical_formula_moiety 'C42 H40 Ag2 Au Cl N12, 2(F6 P), C2.5 H5 N O0.5'
_chemical_formula_sum 'C44.5 H45 Ag2 Au Cl F12 N13 O0.5 P2'
_chemical_formula_weight 1508.03
_space_group_crystal_system monoclinic
_space_group_IT_number 12
_space_group_name_Hall '-I 2y'
_space_group_name_H-M_alt 'I 1 2/m 1'
_atom_sites_solution_hydrogens geom
_atom_sites_solution_primary dual
_audit_creation_date 2022-12-13
_audit_creation_method
;
Olex2 1.3
(compiled 2020.11.12 svn.r5f609507 for OlexSys, GUI svn.r6272)
;
_audit_update_record
;
2023-04-26 deposited with the CCDC.	2023-12-05 downloaded from the CCDC.
;
_cell_angle_alpha 90
_cell_angle_beta 96.862(3)
_cell_angle_gamma 90
_cell_formula_units_Z 4
_cell_length_a 14.2719(4)
_cell_length_b 24.7697(6)
_cell_length_c 14.7213(4)
_cell_measurement_reflns_used 14497
_cell_measurement_temperature 100.00(10)
_cell_measurement_theta_max 30.6130
_cell_measurement_theta_min 3.7680
_cell_volume 5166.9(2)
_computing_cell_refinement 'CrysAlisPro 1.171.40.67a (Rigaku OD, 2019)'
_computing_data_collection 'CrysAlisPro 1.171.40.67a (Rigaku OD, 2019)'
_computing_data_reduction 'CrysAlisPro 1.171.40.67a (Rigaku OD, 2019)'
_computing_molecular_graphics 'Olex2 1.3 (Dolomanov et al., 2009)'
_computing_publication_material 'Olex2 1.3 (Dolomanov et al., 2009)'
_computing_structure_refinement 'SHELXL 2018/3 (Sheldrick, 2015)'
_computing_structure_solution 'SHELXT 2018/2 (Sheldrick, 2018)'
_diffrn_ambient_environment N~2~
_diffrn_ambient_temperature 100(10)
_diffrn_detector 'Hybrid Pixel Array Detector'
_diffrn_detector_area_resol_mean 5.8140
_diffrn_detector_type 'Pilatus 200K'
_diffrn_measured_fraction_theta_full 0.997
_diffrn_measured_fraction_theta_max 0.819
_diffrn_measurement_details
;
List of Runs (angles in degrees, time in seconds):

  # Type    Start    End  Width  t~exp~   \w     \q     \k     \f   Frames
#--------------------------------------------------------------------------
  1  \w    -65.00   7.00   0.50   23.71    --    3.35 -24.00 121.00  144
  2  \w      0.00  73.00   0.50   23.71    --    3.35  24.00 -74.00  146
  3  \w    -15.00  39.00   0.50   23.71    --    3.35 -99.00 -90.00  108
  4  \w     -5.00  23.00   0.50   23.71    --   -4.29 -99.00-180.00   56
  5  \w    -27.00   7.00   0.50   23.71    --   -4.29  77.00  60.00   68
  6  \w    -24.00  18.00   0.50   23.71    --   -4.29 -77.00-120.00   84
  7  \w    -25.00  11.00   0.50   23.71    --   -4.29  77.00   0.00   72
  8  \w     -3.00  30.00   0.50   23.71    --   -4.29 -99.00   0.00   66
;
_diffrn_measurement_device 'four-circle diffractometer'
_diffrn_measurement_device_type 'SuperNova, Dual, Cu at home/near, Pilatus 200K'
_diffrn_measurement_method '\w scans'
_diffrn_orient_matrix_type 'CrysAlisPro convention (1999,Acta A55,543-557)'
_diffrn_orient_matrix_UB_11 -0.0447157000
_diffrn_orient_matrix_UB_12 -0.0082127000
_diffrn_orient_matrix_UB_13 -0.0218735000
_diffrn_orient_matrix_UB_21 0.0197072000
_diffrn_orient_matrix_UB_22 -0.0036233000
_diffrn_orient_matrix_UB_23 -0.0415693000
_diffrn_orient_matrix_UB_31 0.0108884000
_diffrn_orient_matrix_UB_32 -0.0271984000
_diffrn_orient_matrix_UB_33 0.0121378000
_diffrn_radiation_monochromator mirror
_diffrn_radiation_probe x-ray
_diffrn_radiation_type 'Mo K\a'
_diffrn_radiation_wavelength 0.71073
_diffrn_reflns_av_R_equivalents 0.0750
_diffrn_reflns_av_unetI/netI 0.0573
_diffrn_reflns_Laue_measured_fraction_full 0.997
_diffrn_reflns_Laue_measured_fraction_max 0.819
_diffrn_reflns_limit_h_max 18
_diffrn_reflns_limit_h_min -17
_diffrn_reflns_limit_k_max 32
_diffrn_reflns_limit_k_min -32
_diffrn_reflns_limit_l_max 18
_diffrn_reflns_limit_l_min -19
_diffrn_reflns_number 30536
_diffrn_reflns_point_group_measured_fraction_full 0.997
_diffrn_reflns_point_group_measured_fraction_max 0.819
_diffrn_reflns_theta_full 25.242
_diffrn_reflns_theta_max 30.330
_diffrn_reflns_theta_min 3.313
_diffrn_source 'micro-focus sealed X-ray tube'
_diffrn_source_type 'SuperNova (Mo) X-ray Source'
_exptl_absorpt_coefficient_mu 3.789
_exptl_absorpt_correction_T_max 1.00000
_exptl_absorpt_correction_T_min 0.61963
_exptl_absorpt_correction_type multi-scan
_exptl_absorpt_process_details
;
CrysAlisPro 1.171.40.67a (Rigaku Oxford Diffraction, 2019)
Empirical absorption correction using spherical harmonics,
 implemented in SCALE3 ABSPACK scaling algorithm.
;
_exptl_crystal_colour 'clear light silver'
_exptl_crystal_density_diffrn 1.939
_exptl_crystal_description block
_exptl_crystal_F_000 2940
_exptl_crystal_size_max 0.2
_exptl_crystal_size_mid 0.2
_exptl_crystal_size_min 0.1
_refine_diff_density_max 2.001
_refine_diff_density_min -1.226
_refine_diff_density_rms 0.164
_refine_ls_extinction_method none
_refine_ls_goodness_of_fit_ref 1.050
_refine_ls_hydrogen_treatment constr
_refine_ls_matrix_type full
_refine_ls_number_parameters 380
_refine_ls_number_reflns 6503
_refine_ls_number_restraints 1
_refine_ls_restrained_S_all 1.053
_refine_ls_R_factor_all 0.0529
_refine_ls_R_factor_gt 0.0427
_refine_ls_shift/su_max 0.002
_refine_ls_shift/su_mean 0.000
_refine_ls_structure_factor_coef Fsqd
_refine_ls_weighting_details 'w=1/[\s^2^(Fo^2^)+(0.0256P)^2^+49.6891P] where P=(Fo^2^+2Fc^2^)/3'
_refine_ls_weighting_scheme calc
_refine_ls_wR_factor_gt 0.0927
_refine_ls_wR_factor_ref 0.0959
_reflns_Friedel_coverage 0.000
_reflns_number_gt 5596
_reflns_number_total 6503
_reflns_threshold_expression 'I > 2\s(I)'
_cod_data_source_file d3dt02551a2.cif
_cod_data_source_block jd-3_r2
_cod_depositor_comments
;
The following automatic conversions were performed:

data item '_diffrn_ambient_temperature' value '100.00 (10)' was
changed to '100(10)' -- precision was estimated.

Automatic conversion script
Id: cif_fix_values 8170 2020-07-09 18:12:32Z antanas 

 Adding full bibliography for 7714747--7714748.cif.
;
_cod_original_formula_sum 'C44.50 H45 Ag2 Au Cl F12 N13 O0.50 P2'
_cod_database_code 7714748
_shelx_shelxl_version_number 2018/3
_chemical_oxdiff_formula 'C H N O Ag Au P F Cl'
_shelx_space_group_comment
;
The symmetry employed for this shelxl refinement is uniquely defined
by the following loop, which should always be used as a source of
symmetry information in preference to the above space-group names.
They are only intended as comments.
;
_shelx_estimated_absorpt_t_max 0.703
_shelx_estimated_absorpt_t_min 0.518
_reflns_odcompleteness_completeness 99.54
_reflns_odcompleteness_iscentric 1
_reflns_odcompleteness_theta 26.32
_olex2_refinement_description
;
1. Fixed Uiso
 At 1.2 times of:
  All C(H) groups, All C(H,H) groups
 At 1.5 times of:
  All C(H,H,H) groups
2. Restrained distances
 N7-C24
 1.3 with sigma of 0.02
3. Others
 Fixed Sof: F9(0.85) O1(0.25) C24(0.25) C23(0.5) H23A(0.5) H23B(0.5) H23C(0.5)
 C22(0.5) H22A(0.5) H22B(0.5) F8(0.15)
4.a Secondary CH2 refined with riding coordinates:
 C13(H13A,H13B), C9(H9A,H9B), C22(H22A,H22B)
4.b Aromatic/amide H refined with riding coordinates:
 C12(H12), C19(H19), C18(H18), C16(H16), C2(H2), C17(H17), C11(H11), C4(H4),
 C3(H3), C5(H5)
4.c Idealised Me refined as rotating group:
 C21(H21A,H21B,H21C), C7(H7A,H7B,H7C), C23(H23A,H23B,H23C)
;
_olex2_submission_special_instructions 'No special instructions were received'
_oxdiff_exptl_absorpt_empirical_details
;
Empirical correction (ABSPACK) includes:
- Absorption correction using spherical harmonics
- Frame scaling
;
_oxdiff_exptl_absorpt_empirical_full_max 2.108
_oxdiff_exptl_absorpt_empirical_full_min 0.195

loop_
_space_group_symop_operation_xyz
'x, y, z'
'-x, y, -z'
'x+1/2, y+1/2, z+1/2'
'-x+1/2, y+1/2, -z+1/2'
'-x, -y, -z'
'x, -y, z'
'-x+1/2, -y+1/2, -z+1/2'
'x+1/2, -y+1/2, z+1/2'

loop_
_atom_site_label
_atom_site_type_symbol
_atom_site_fract_x
_atom_site_fract_y
_atom_site_fract_z
_atom_site_U_iso_or_equiv
_atom_site_adp_type
_atom_site_occupancy
_atom_site_site_symmetry_order
_atom_site_calc_flag
_atom_site_refinement_flags_posn
_atom_site_refinement_flags_adp
_atom_site_refinement_flags_occupancy
_atom_site_disorder_assembly
_atom_site_disorder_group
Au1 Au 1.000000 0.58628(2) 0.500000 0.01843(8) Uani 1 2 d S T P . .
Ag1 Ag 1.11114(3) 0.69119(2) 0.47091(2) 0.02155(10) Uani 1 1 d . . . . .
Cl1 Cl 1.000000 0.76808(6) 0.500000 0.0218(3) Uani 1 2 d S T P . .
P1 P 0.50316(13) 0.500000 0.69311(13) 0.0242(4) Uani 1 2 d S T P . .
P2 P 1.12455(17) 0.500000 0.8493(2) 0.0421(6) Uani 1 2 d S T P . .
F2 F 0.5615(3) 0.500000 0.6066(3) 0.0374(11) Uani 1 2 d S T P . .
F3 F 0.5701(3) 0.45486(13) 0.7416(3) 0.0496(10) Uani 1 1 d . . . . .
N5 N 0.7691(3) 0.68521(15) 0.4173(3) 0.0192(8) Uani 1 1 d . . . . .
N1 N 0.8807(3) 0.68288(15) 0.6793(3) 0.0183(8) Uani 1 1 d . . . . .
N4 N 0.7848(3) 0.57624(14) 0.4748(3) 0.0193(8) Uani 1 1 d . . . . .
N3 N 0.8390(3) 0.57511(14) 0.6166(3) 0.0191(8) Uani 1 1 d . . . . .
F7 F 1.0134(4) 0.500000 0.8558(4) 0.0454(13) Uani 1 2 d S T P . .
F4 F 0.4441(4) 0.500000 0.7781(3) 0.0455(12) Uani 1 2 d S T P . .
C10 C 0.8652(4) 0.58129(17) 0.5316(3) 0.0196(9) Uani 1 1 d . . . . .
N6 N 0.6755(3) 0.66106(16) 0.2908(3) 0.0221(8) Uani 1 1 d . . . . .
N2 N 0.8943(3) 0.65460(16) 0.8238(3) 0.0231(9) Uani 1 1 d . . . . .
C14 C 0.7391(3) 0.64515(18) 0.3621(3) 0.0196(9) Uani 1 1 d . . . . .
N7 N 0.7190(5) 1.000000 0.6641(5) 0.0381(16) Uani 1 2 d DS T P . .
C13 C 0.7749(4) 0.58827(18) 0.3766(3) 0.0220(10) Uani 1 1 d . . . . .
H13A H 0.729991 0.562661 0.343101 0.026 Uiso 1 1 calc R U . . .
H13B H 0.836652 0.584452 0.353001 0.026 Uiso 1 1 calc R U . . .
C12 C 0.7082(4) 0.56831(18) 0.5233(3) 0.0225(10) Uani 1 1 d . . . . .
H12 H 0.643983 0.564364 0.498660 0.027 Uiso 1 1 calc R U . . .
C20 C 0.6637(3) 0.71651(19) 0.3025(3) 0.0215(10) Uani 1 1 d . . . . .
C19 C 0.6094(4) 0.7535(2) 0.2475(4) 0.0275(11) Uani 1 1 d . . . . .
H19 H 0.571492 0.743262 0.192756 0.033 Uiso 1 1 calc R U . . .
F1 F 0.4380(4) 0.5459(3) 0.6454(3) 0.092(2) Uani 1 1 d . . . . .
F5 F 1.2333(5) 0.500000 0.8357(7) 0.098(3) Uani 1 2 d S T P . .
F6 F 1.1425(4) 0.5435(2) 0.9316(4) 0.0824(16) Uani 1 1 d . . . . .
C9 C 0.9004(4) 0.58374(18) 0.7019(3) 0.0222(10) Uani 1 1 d . . . . .
H9A H 0.966726 0.576642 0.692261 0.027 Uiso 1 1 calc R U . . .
H9B H 0.883018 0.558369 0.749108 0.027 Uiso 1 1 calc R U . . .
C15 C 0.7212(3) 0.73072(18) 0.3809(3) 0.0207(10) Uani 1 1 d . . . . .
C8 C 0.8908(3) 0.64129(18) 0.7344(3) 0.0196(9) Uani 1 1 d . . . . .
C18 C 0.6151(4) 0.8067(2) 0.2792(4) 0.0295(12) Uani 1 1 d . . . . .
H18 H 0.578737 0.833724 0.245366 0.035 Uiso 1 1 calc R U . . .
C1 C 0.8779(3) 0.72762(18) 0.7369(3) 0.0200(9) Uani 1 1 d . . . . .
C16 C 0.7267(4) 0.78406(19) 0.4111(3) 0.0231(10) Uani 1 1 d . . . . .
H16 H 0.766050 0.794136 0.465028 0.028 Uiso 1 1 calc R U . . .
C2 C 0.8700(4) 0.78237(19) 0.7146(4) 0.0257(11) Uani 1 1 d . . . . .
H2 H 0.863484 0.794373 0.652837 0.031 Uiso 1 1 calc R U . . .
F9 F 1.1095(4) 0.5504(3) 0.7857(4) 0.087(2) Uani 0.85 1 d . . P . .
C17 C 0.6725(4) 0.8217(2) 0.3592(4) 0.0267(11) Uani 1 1 d . . . . .
H17 H 0.674177 0.858352 0.378038 0.032 Uiso 1 1 calc R U . . .
C11 C 0.7435(4) 0.56734(17) 0.6121(3) 0.0217(10) Uani 1 1 d . . . . .
H11 H 0.708617 0.562209 0.662459 0.026 Uiso 1 1 calc R U . . .
C21 C 0.6270(4) 0.6290(2) 0.2161(4) 0.0316(12) Uani 1 1 d . . . . .
H21A H 0.659785 0.594436 0.212059 0.047 Uiso 1 1 calc R U . . .
H21B H 0.626961 0.648665 0.158321 0.047 Uiso 1 1 calc R U . . .
H21C H 0.561819 0.622297 0.227702 0.047 Uiso 1 1 calc R U . . .
C6 C 0.8876(4) 0.7104(2) 0.8267(4) 0.0244(10) Uani 1 1 d . . . . .
C4 C 0.8836(4) 0.8005(2) 0.8779(4) 0.0372(14) Uani 1 1 d . . . . .
H4 H 0.885822 0.826395 0.925654 0.045 Uiso 1 1 calc R U . . .
C3 C 0.8723(4) 0.8183(2) 0.7868(4) 0.0336(13) Uani 1 1 d . . . . .
H3 H 0.865978 0.855815 0.774427 0.040 Uiso 1 1 calc R U . . .
C7 C 0.9076(5) 0.6188(2) 0.9025(4) 0.0398(14) Uani 1 1 d . . . . .
H7A H 0.857915 0.591240 0.896873 0.060 Uiso 1 1 calc R U . . .
H7B H 0.904404 0.639696 0.958543 0.060 Uiso 1 1 calc R U . . .
H7C H 0.969399 0.601211 0.905155 0.060 Uiso 1 1 calc R U . . .
C5 C 0.8915(4) 0.7465(2) 0.9000(4) 0.0341(13) Uani 1 1 d . . . . .
H5 H 0.899286 0.734555 0.961720 0.041 Uiso 1 1 calc R U . . .
O1 O 0.8640(9) 1.000000 0.5497(8) 0.039(3) Uani 0.5 2 d S T P . .
C24 C 0.7796(11) 1.000000 0.6161(11) 0.056(6) Uani 0.5 2 d DS T P . .
C23 C 0.8655(12) 0.9029(5) 0.5457(9) 0.050(4) Uani 0.5 1 d . . P . .
H23A H 0.810115 0.899099 0.499913 0.076 Uiso 0.5 1 calc R U P . .
H23B H 0.844994 0.906256 0.606644 0.076 Uiso 0.5 1 calc R U P . .
H23C H 0.905796 0.870923 0.543986 0.076 Uiso 0.5 1 calc R U P . .
C22 C 0.9196(12) 0.9519(6) 0.5253(12) 0.060(4) Uani 0.5 1 d . . P . .
H22A H 0.928223 0.952878 0.459571 0.072 Uiso 0.5 1 calc R U P . .
H22B H 0.982537 0.951701 0.561673 0.072 Uiso 0.5 1 calc R U P . .
F8 F 1.0854(12) 0.500000 0.7145(13) 0.044(4) Uani 0.3 2 d S T P . .

loop_
_atom_site_aniso_label
_atom_site_aniso_U_11
_atom_site_aniso_U_22
_atom_site_aniso_U_33
_atom_site_aniso_U_23
_atom_site_aniso_U_13
_atom_site_aniso_U_12
Au1 0.01737(14) 0.01649(12) 0.02254(14) 0.000 0.00702(10) 0.000
Ag1 0.0273(2) 0.01623(17) 0.01992(18) -0.00113(12) -0.00222(15) 0.00237(13)
Cl1 0.0247(9) 0.0145(6) 0.0263(8) 0.000 0.0031(7) 0.000
P1 0.0097(8) 0.0348(9) 0.0274(10) 0.000 -0.0004(7) 0.000
P2 0.0304(12) 0.0280(10) 0.0708(17) 0.000 0.0183(11) 0.000
F2 0.032(3) 0.039(2) 0.045(3) 0.000 0.019(2) 0.000
F3 0.064(3) 0.0303(17) 0.056(2) 0.0081(16) 0.012(2) 0.0194(17)
N5 0.022(2) 0.0191(18) 0.0159(19) 0.0028(14) 0.0020(16) -0.0020(15)
N1 0.014(2) 0.0205(18) 0.020(2) -0.0012(14) 0.0012(15) 0.0007(14)
N4 0.022(2) 0.0139(16) 0.023(2) 0.0006(14) 0.0064(17) -0.0021(15)
N3 0.018(2) 0.0158(17) 0.024(2) 0.0019(14) 0.0057(16) 0.0017(14)
F7 0.036(3) 0.039(3) 0.064(4) 0.000 0.017(3) 0.000
F4 0.038(3) 0.068(3) 0.033(3) 0.000 0.014(2) 0.000
C10 0.022(2) 0.018(2) 0.020(2) -0.0012(16) 0.0079(19) -0.0010(17)
N6 0.016(2) 0.029(2) 0.021(2) -0.0020(16) -0.0003(16) -0.0083(16)
N2 0.021(2) 0.030(2) 0.020(2) 0.0019(16) 0.0045(17) 0.0006(16)
C14 0.017(2) 0.022(2) 0.021(2) 0.0020(17) 0.0031(18) -0.0055(17)
N7 0.023(4) 0.048(4) 0.045(4) 0.000 0.010(3) 0.000
C13 0.027(3) 0.021(2) 0.019(2) -0.0024(17) 0.0064(19) -0.0053(19)
C12 0.023(3) 0.016(2) 0.030(3) -0.0020(18) 0.009(2) -0.0046(18)
C20 0.014(2) 0.028(2) 0.024(2) 0.0018(18) 0.0085(19) -0.0052(18)
C19 0.013(2) 0.043(3) 0.027(3) 0.005(2) 0.002(2) -0.002(2)
F1 0.073(3) 0.164(5) 0.041(2) 0.037(3) 0.018(2) 0.092(4)
F5 0.023(3) 0.113(6) 0.162(9) 0.000 0.029(4) 0.000
F6 0.091(4) 0.074(3) 0.078(4) -0.020(3) -0.009(3) 0.000(3)
C9 0.022(3) 0.021(2) 0.023(2) 0.0040(17) 0.0005(19) 0.0062(18)
C15 0.017(2) 0.024(2) 0.022(2) 0.0058(18) 0.0064(19) -0.0030(18)
C8 0.014(2) 0.023(2) 0.022(2) 0.0008(17) 0.0038(18) 0.0004(17)
C18 0.018(3) 0.036(3) 0.035(3) 0.013(2) 0.008(2) 0.009(2)
C1 0.011(2) 0.024(2) 0.026(3) -0.0052(18) 0.0056(19) -0.0007(17)
C16 0.022(3) 0.023(2) 0.024(3) 0.0013(18) 0.002(2) -0.0001(19)
C2 0.018(3) 0.024(2) 0.037(3) -0.003(2) 0.009(2) 0.0011(18)
F9 0.041(3) 0.123(5) 0.094(4) 0.091(4) -0.009(3) -0.013(3)
C17 0.020(3) 0.027(2) 0.035(3) 0.006(2) 0.011(2) 0.003(2)
C11 0.023(3) 0.0139(19) 0.030(3) 0.0018(17) 0.010(2) -0.0014(17)
C21 0.025(3) 0.042(3) 0.026(3) -0.006(2) -0.004(2) -0.013(2)
C6 0.016(2) 0.031(2) 0.027(3) -0.004(2) 0.007(2) 0.0020(19)
C4 0.034(3) 0.038(3) 0.042(3) -0.020(3) 0.014(3) -0.003(2)
C3 0.026(3) 0.026(3) 0.050(4) -0.013(2) 0.009(3) 0.000(2)
C7 0.059(4) 0.041(3) 0.019(3) 0.004(2) 0.002(3) 0.003(3)
C5 0.030(3) 0.046(3) 0.028(3) -0.011(2) 0.009(2) -0.003(2)
O1 0.039(7) 0.052(7) 0.024(6) 0.000 0.000(5) 0.000
C24 0.032(11) 0.096(16) 0.033(10) 0.000 -0.029(9) 0.000
C23 0.081(11) 0.042(7) 0.027(6) -0.002(5) -0.001(7) 0.000(7)
C22 0.065(11) 0.052(8) 0.061(10) -0.003(7) -0.003(8) -0.014(7)
F8 0.029(9) 0.050(10) 0.053(11) 0.000 0.006(8) 0.000

loop_
_atom_type_symbol
_atom_type_description
_atom_type_scat_dispersion_real
_atom_type_scat_dispersion_imag
_atom_type_scat_source
C C 0.0033 0.0016 'International Tables Vol C Tables 4.2.6.8 and 6.1.1.4'
H H 0.0000 0.0000 'International Tables Vol C Tables 4.2.6.8 and 6.1.1.4'
Ag Ag -0.8971 1.1015 'International Tables Vol C Tables 4.2.6.8 and 6.1.1.4'
Au Au -2.0133 8.8022 'International Tables Vol C Tables 4.2.6.8 and 6.1.1.4'
Cl Cl 0.1484 0.1585 'International Tables Vol C Tables 4.2.6.8 and 6.1.1.4'
F F 0.0171 0.0103 'International Tables Vol C Tables 4.2.6.8 and 6.1.1.4'
N N 0.0061 0.0033 'International Tables Vol C Tables 4.2.6.8 and 6.1.1.4'
O O 0.0106 0.0060 'International Tables Vol C Tables 4.2.6.8 and 6.1.1.4'
P P 0.1023 0.0942 'International Tables Vol C Tables 4.2.6.8 and 6.1.1.4'

loop_
_geom_angle_atom_site_label_1
_geom_angle_atom_site_label_2
_geom_angle_atom_site_label_3
_geom_angle
_geom_angle_site_symmetry_1
_geom_angle_site_symmetry_3
_geom_angle_publ_flag
Ag1 Au1 Ag1 66.130(14) . 2_756 ?
C10 Au1 Ag1 60.43(12) 2_756 . ?
C10 Au1 Ag1 126.54(12) 2_756 2_756 ?
C10 Au1 Ag1 60.43(12) . 2_756 ?
C10 Au1 Ag1 126.54(12) . . ?
C10 Au1 C10 173.0(2) 2_756 . ?
Cl1 Ag1 Au1 105.32(3) . . ?
N5 Ag1 Au1 101.64(10) 2_756 . ?
N5 Ag1 Cl1 111.28(10) 2_756 . ?
N5 Ag1 N1 126.66(15) 2_756 2_756 ?
N1 Ag1 Au1 98.47(10) 2_756 . ?
N1 Ag1 Cl1 110.00(10) 2_756 . ?
Ag1 Cl1 Ag1 83.23(5) 2_756 . ?
F3 P1 F2 90.9(2) . . ?
F3 P1 F2 90.9(2) 6_565 . ?
F3 P1 F3 89.8(3) . 6_565 ?
F3 P1 F4 89.6(2) 6_565 . ?
F3 P1 F4 89.6(2) . . ?
F4 P1 F2 179.3(3) . . ?
F1 P1 F2 88.9(2) . . ?
F1 P1 F2 88.9(2) 6_565 . ?
F1 P1 F3 89.1(3) 6_565 . ?
F1 P1 F3 89.1(3) . 6_565 ?
F1 P1 F3 178.8(3) . . ?
F1 P1 F3 178.8(3) 6_565 6_565 ?
F1 P1 F4 90.6(2) . . ?
F1 P1 F4 90.6(2) 6_565 . ?
F1 P1 F1 92.1(5) 6_565 . ?
F7 P2 F6 91.4(3) . . ?
F7 P2 F6 91.4(3) . 6_565 ?
F7 P2 F8 84.1(6) . . ?
F5 P2 F7 176.2(5) . . ?
F5 P2 F6 91.4(4) . 6_565 ?
F5 P2 F6 91.4(4) . . ?
F5 P2 F8 92.1(6) . . ?
F6 P2 F6 83.4(4) 6_565 . ?
F6 P2 F8 138.1(2) . . ?
F6 P2 F8 138.1(2) 6_565 . ?
F9 P2 F7 88.2(3) . . ?
F9 P2 F7 88.2(3) 6_565 . ?
F9 P2 F5 89.5(3) 6_565 . ?
F9 P2 F5 89.5(3) . . ?
F9 P2 F6 168.5(4) . 6_565 ?
F9 P2 F6 85.1(4) . . ?
F9 P2 F6 85.1(4) 6_565 6_565 ?
F9 P2 F6 168.5(4) 6_565 . ?
F9 P2 F9 106.3(6) . 6_565 ?
F9 P2 F8 53.2(3) . . ?
F9 P2 F8 53.2(3) 6_565 . ?
C14 N5 Ag1 131.9(3) . 2_756 ?
C14 N5 C15 105.2(4) . . ?
C15 N5 Ag1 121.9(3) . 2_756 ?
C8 N1 Ag1 132.0(3) . 2_756 ?
C8 N1 C1 105.0(4) . . ?
C1 N1 Ag1 122.3(3) . 2_756 ?
C10 N4 C13 124.7(4) . . ?
C10 N4 C12 111.1(4) . . ?
C12 N4 C13 123.1(4) . . ?
C10 N3 C9 125.1(4) . . ?
C10 N3 C11 110.6(4) . . ?
C11 N3 C9 123.6(4) . . ?
N4 C10 Au1 128.7(3) . . ?
N4 C10 N3 104.8(4) . . ?
N3 C10 Au1 126.1(4) . . ?
C14 N6 C20 105.6(4) . . ?
C14 N6 C21 129.4(4) . . ?
C20 N6 C21 125.0(4) . . ?
C8 N2 C6 106.2(4) . . ?
C8 N2 C7 127.8(4) . . ?
C6 N2 C7 125.9(4) . . ?
N5 C14 N6 113.2(4) . . ?
N5 C14 C13 122.4(4) . . ?
N6 C14 C13 124.3(4) . . ?
N4 C13 C14 108.7(4) . . ?
N4 C13 H13A 109.9 . . ?
N4 C13 H13B 109.9 . . ?
C14 C13 H13A 109.9 . . ?
C14 C13 H13B 109.9 . . ?
H13A C13 H13B 108.3 . . ?
N4 C12 H12 127.0 . . ?
C11 C12 N4 106.0(5) . . ?
C11 C12 H12 127.0 . . ?
C19 C20 N6 129.9(5) . . ?
C15 C20 N6 106.6(4) . . ?
C15 C20 C19 123.5(5) . . ?
C20 C19 H19 122.6 . . ?
C20 C19 C18 114.8(5) . . ?
C18 C19 H19 122.6 . . ?
N3 C9 H9A 109.7 . . ?
N3 C9 H9B 109.7 . . ?
N3 C9 C8 110.0(4) . . ?
H9A C9 H9B 108.2 . . ?
C8 C9 H9A 109.7 . . ?
C8 C9 H9B 109.7 . . ?
N5 C15 C16 129.7(5) . . ?
C20 C15 N5 109.4(4) . . ?
C20 C15 C16 121.0(4) . . ?
N1 C8 N2 113.5(4) . . ?
N1 C8 C9 123.6(4) . . ?
N2 C8 C9 122.8(4) . . ?
C19 C18 H18 118.9 . . ?
C19 C18 C17 122.3(5) . . ?
C17 C18 H18 118.9 . . ?
C2 C1 N1 129.4(5) . . ?
C6 C1 N1 109.1(4) . . ?
C6 C1 C2 121.5(5) . . ?
C15 C16 H16 121.4 . . ?
C17 C16 C15 117.1(5) . . ?
C17 C16 H16 121.4 . . ?
C1 C2 H2 121.7 . . ?
C3 C2 C1 116.7(5) . . ?
C3 C2 H2 121.7 . . ?
P2 F9 F8 77.1(6) . . ?
C18 C17 H17 119.4 . . ?
C16 C17 C18 121.3(5) . . ?
C16 C17 H17 119.4 . . ?
N3 C11 H11 126.3 . . ?
C12 C11 N3 107.4(4) . . ?
C12 C11 H11 126.3 . . ?
N6 C21 H21A 109.5 . . ?
N6 C21 H21B 109.5 . . ?
N6 C21 H21C 109.5 . . ?
H21A C21 H21B 109.5 . . ?
H21A C21 H21C 109.5 . . ?
H21B C21 H21C 109.5 . . ?
N2 C6 C5 131.8(5) . . ?
C1 C6 N2 106.1(4) . . ?
C1 C6 C5 122.0(5) . . ?
C3 C4 H4 119.1 . . ?
C5 C4 H4 119.1 . . ?
C5 C4 C3 121.9(5) . . ?
C2 C3 C4 121.5(5) . . ?
C2 C3 H3 119.2 . . ?
C4 C3 H3 119.2 . . ?
N2 C7 H7A 109.5 . . ?
N2 C7 H7B 109.5 . . ?
N2 C7 H7C 109.5 . . ?
H7A C7 H7B 109.5 . . ?
H7A C7 H7C 109.5 . . ?
H7B C7 H7C 109.5 . . ?
C6 C5 H5 121.8 . . ?
C4 C5 C6 116.4(5) . . ?
C4 C5 H5 121.8 . . ?
C22 O1 C24 126.2(7) . . ?
C22 O1 C24 126.2(7) 6_575 . ?
C22 O1 C22 105.4(15) 6_575 . ?
N7 C24 O1 179.8(14) . . ?
H23A C23 H23B 109.5 . . ?
H23A C23 H23C 109.5 . . ?
H23B C23 H23C 109.5 . . ?
C22 C23 H23A 109.5 . . ?
C22 C23 H23B 109.5 . . ?
C22 C23 H23C 109.5 . . ?
O1 C22 H22A 110.2 . . ?
O1 C22 H22B 110.2 . . ?
C23 C22 O1 107.4(13) . . ?
C23 C22 H22A 110.2 . . ?
C23 C22 H22B 110.2 . . ?
H22A C22 H22B 108.5 . . ?
F9 F8 P2 49.6(5) . . ?
F9 F8 P2 49.6(5) 6_565 . ?
F9 F8 F9 99.2(10) . 6_565 ?

loop_
_geom_bond_atom_site_label_1
_geom_bond_atom_site_label_2
_geom_bond_distance
_geom_bond_site_symmetry_2
_geom_bond_publ_flag
Au1 Ag1 3.1007(4) 2_756 ?
Au1 Ag1 3.1006(4) . ?
Au1 C10 2.037(5) . ?
Au1 C10 2.037(5) 2_756 ?
Ag1 Cl1 2.5474(11) . ?
Ag1 N5 2.231(4) 2_756 ?
Ag1 N1 2.238(4) 2_756 ?
P1 F2 1.604(5) . ?
P1 F3 1.584(4) 6_565 ?
P1 F3 1.584(4) . ?
P1 F4 1.590(5) . ?
P1 F1 1.580(4) . ?
P1 F1 1.580(4) 6_565 ?
P2 F7 1.601(6) . ?
P2 F5 1.588(7) . ?
P2 F6 1.619(5) . ?
P2 F6 1.619(5) 6_565 ?
P2 F9 1.559(5) . ?
P2 F9 1.559(5) 6_565 ?
P2 F8 1.995(19) . ?
N5 C14 1.321(6) . ?
N5 C15 1.393(6) . ?
N1 C8 1.308(6) . ?
N1 C1 1.398(6) . ?
N4 C10 1.342(6) . ?
N4 C13 1.467(6) . ?
N4 C12 1.388(6) . ?
N3 C10 1.357(6) . ?
N3 C9 1.458(6) . ?
N3 C11 1.371(6) . ?
N6 C14 1.361(6) . ?
N6 C20 1.397(6) . ?
N6 C21 1.463(6) . ?
N2 C8 1.352(6) . ?
N2 C6 1.385(6) . ?
N2 C7 1.454(7) . ?
C14 C13 1.505(6) . ?
N7 C24 1.180(16) . ?
C13 H13A 0.9900 . ?
C13 H13B 0.9900 . ?
C12 H12 0.9500 . ?
C12 C11 1.344(7) . ?
C20 C19 1.394(7) . ?
C20 C15 1.379(7) . ?
C19 H19 0.9500 . ?
C19 C18 1.398(8) . ?
C9 H9A 0.9900 . ?
C9 H9B 0.9900 . ?
C9 C8 1.515(6) . ?
C15 C16 1.393(7) . ?
C18 H18 0.9500 . ?
C18 C17 1.401(8) . ?
C1 C2 1.397(7) . ?
C1 C6 1.381(7) . ?
C16 H16 0.9500 . ?
C16 C17 1.381(7) . ?
C2 H2 0.9500 . ?
C2 C3 1.384(7) . ?
F9 F8 1.639(14) . ?
C17 H17 0.9500 . ?
C11 H11 0.9500 . ?
C21 H21A 0.9800 . ?
C21 H21B 0.9800 . ?
C21 H21C 0.9800 . ?
C6 C5 1.398(7) . ?
C4 H4 0.9500 . ?
C4 C3 1.402(9) . ?
C4 C5 1.377(9) . ?
C3 H3 0.9500 . ?
C7 H7A 0.9800 . ?
C7 H7B 0.9800 . ?
C7 H7C 0.9800 . ?
C5 H5 0.9500 . ?
O1 C24 1.64(2) . ?
O1 C22 1.498(18) . ?
O1 C22 1.498(18) 6_575 ?
C23 H23A 0.9800 . ?
C23 H23B 0.9800 . ?
C23 H23C 0.9800 . ?
C23 C22 1.49(2) . ?
C22 H22A 0.9900 . ?
C22 H22B 0.9900 . ?

loop_
_geom_torsion_atom_site_label_1
_geom_torsion_atom_site_label_2
_geom_torsion_atom_site_label_3
_geom_torsion_atom_site_label_4
_geom_torsion
_geom_torsion_site_symmetry_1
_geom_torsion_site_symmetry_2
_geom_torsion_site_symmetry_3
_geom_torsion_site_symmetry_4
_geom_torsion_publ_flag
Ag1 N5 C14 N6 -167.3(3) 2_756 . . . ?
Ag1 N5 C14 C13 11.0(7) 2_756 . . . ?
Ag1 N5 C15 C20 168.7(3) 2_756 . . . ?
Ag1 N5 C15 C16 -9.5(7) 2_756 . . . ?
Ag1 N1 C8 N2 170.6(3) 2_756 . . . ?
Ag1 N1 C8 C9 -7.8(7) 2_756 . . . ?
Ag1 N1 C1 C2 7.1(7) 2_756 . . . ?
Ag1 N1 C1 C6 -170.9(3) 2_756 . . . ?
P2 F9 F8 F9 -3.4(7) . . . 6_565 ?
N5 C14 C13 N4 40.0(6) . . . . ?
N5 C15 C16 C17 177.9(5) . . . . ?
N1 C1 C2 C3 -177.9(5) . . . . ?
N1 C1 C6 N2 -1.2(6) . . . . ?
N1 C1 C6 C5 177.1(5) . . . . ?
N4 C12 C11 N3 0.6(5) . . . . ?
N3 C9 C8 N1 -37.9(6) . . . . ?
N3 C9 C8 N2 143.9(5) . . . . ?
F7 P2 F9 F8 -84.0(7) . . . . ?
C10 N4 C13 C14 -95.0(5) . . . . ?
C10 N4 C12 C11 -1.3(5) . . . . ?
C10 N3 C9 C8 92.5(5) . . . . ?
C10 N3 C11 C12 0.3(5) . . . . ?
N6 C14 C13 N4 -141.8(5) . . . . ?
N6 C20 C19 C18 -179.0(5) . . . . ?
N6 C20 C15 N5 0.7(5) . . . . ?
N6 C20 C15 C16 179.1(4) . . . . ?
N2 C6 C5 C4 179.0(6) . . . . ?
C14 N5 C15 C20 -1.0(5) . . . . ?
C14 N5 C15 C16 -179.2(5) . . . . ?
C14 N6 C20 C19 177.4(5) . . . . ?
C14 N6 C20 C15 -0.2(5) . . . . ?
C13 N4 C10 Au1 -18.0(6) . . . . ?
C13 N4 C10 N3 169.9(4) . . . . ?
C13 N4 C12 C11 -170.0(4) . . . . ?
C12 N4 C10 Au1 173.5(3) . . . . ?
C12 N4 C10 N3 1.5(5) . . . . ?
C12 N4 C13 C14 72.1(5) . . . . ?
C20 N6 C14 N5 -0.4(6) . . . . ?
C20 N6 C14 C13 -178.7(4) . . . . ?
C20 C19 C18 C17 1.2(8) . . . . ?
C20 C15 C16 C17 -0.1(7) . . . . ?
C19 C20 C15 N5 -177.0(4) . . . . ?
C19 C20 C15 C16 1.4(8) . . . . ?
C19 C18 C17 C16 -0.1(8) . . . . ?
F5 P2 F9 F8 93.0(7) . . . . ?
F6 P2 F9 F8 -172.4(17) 6_565 . . . ?
F6 P2 F9 F8 -175.5(7) . . . . ?
C9 N3 C10 Au1 15.5(6) . . . . ?
C9 N3 C10 N4 -172.2(4) . . . . ?
C9 N3 C11 C12 171.6(4) . . . . ?
C15 N5 C14 N6 0.9(5) . . . . ?
C15 N5 C14 C13 179.2(4) . . . . ?
C15 C20 C19 C18 -1.8(7) . . . . ?
C15 C16 C17 C18 -0.5(8) . . . . ?
C8 N1 C1 C2 178.5(5) . . . . ?
C8 N1 C1 C6 0.5(5) . . . . ?
C8 N2 C6 C1 1.4(5) . . . . ?
C8 N2 C6 C5 -176.7(6) . . . . ?
C1 N1 C8 N2 0.4(5) . . . . ?
C1 N1 C8 C9 -178.0(4) . . . . ?
C1 C2 C3 C4 1.1(8) . . . . ?
C1 C6 C5 C4 1.1(8) . . . . ?
C2 C1 C6 N2 -179.4(5) . . . . ?
C2 C1 C6 C5 -1.0(8) . . . . ?
F9 P2 F9 F8 3.7(8) 6_565 . . . ?
C11 N3 C10 Au1 -173.4(3) . . . . ?
C11 N3 C10 N4 -1.1(5) . . . . ?
C11 N3 C9 C8 -77.5(5) . . . . ?
C21 N6 C14 N5 179.8(5) . . . . ?
C21 N6 C14 C13 1.5(8) . . . . ?
C21 N6 C20 C19 -2.8(8) . . . . ?
C21 N6 C20 C15 179.6(5) . . . . ?
C6 N2 C8 N1 -1.2(6) . . . . ?
C6 N2 C8 C9 177.2(4) . . . . ?
C6 C1 C2 C3 -0.1(8) . . . . ?
C3 C4 C5 C6 -0.1(9) . . . . ?
C7 N2 C8 N1 -178.2(5) . . . . ?
C7 N2 C8 C9 0.2(8) . . . . ?
C7 N2 C6 C1 178.5(5) . . . . ?
C7 N2 C6 C5 0.4(9) . . . . ?
C5 C4 C3 C2 -1.0(9) . . . . ?
C24 O1 C22 C23 18.1(18) . . . . ?
C22 O1 C22 C23 -178.3(7) 6_575 . . . ?
